data_2018157
loop_
_publ_author_name
'Zhou, Shi'
'Li, Chuan-Bi'
'Wang, Qing-Wei'
'Ng, Seik Weng'

_publ_section_title
;
 Poly[aqua[\m~2~-1,4-bis(imidazol-1-ylmethyl)benzene-\k^2^<i>N</i>^3^:<i>N</i>^3'^](\m~2~-5-hydroxybenzene-1,3-dicarboxylato-\k^4^<i>O</i>^1^,<i>O</i>^1'^:<i>O</i>^3^,<i>O</i>^3'^)cadmium(II)],
 a twofold interpenetrated CdSO~4~-like metal--organic polymer
;
_journal_coeditor_code SQ3290
_journal_issue 7
_journal_name_full 'Acta Crystallographica Section C'
_journal_page_first m224
_journal_page_last m226
_journal_paper_doi 10.1107/S010827011102083X
_journal_volume 67
_journal_year 2011
_chemical_formula_iupac '[Cd (C8 H4 O5) (C14 H14 N4) (H2 O)]'
_chemical_formula_moiety 'C22 H20 Cd N4 O6'
_chemical_formula_sum 'C22 H20 Cd N4 O6'
_chemical_formula_weight 548.82
_chemical_name_systematic
;
Poly[aqua[\m~2~-1,4-bis(imidazol-1-ylmethyl)benzene-
\k^2^<i>N</i>^3^:<i>N</i>^3'^](\m~2~-5-hydroxybenzene-1,3-dicarboxylato-
\k^4^<i>O</i>^1^,<i>O</i>^1'^:<i>O</i>^3^,<i>O</i>^3'^]cadmium(II)]
;
_space_group_IT_number 7
_symmetry_cell_setting monoclinic
_symmetry_space_group_name_Hall 'P -2yac'
_symmetry_space_group_name_H-M 'P 1 n 1'
_atom_sites_solution_hydrogens geom
_atom_sites_solution_primary direct
_atom_sites_solution_secondary difmap
_audit_creation_method SHELXL-97
_cell_angle_alpha 90
_cell_angle_beta 113.3540(10)
_cell_angle_gamma 90
_cell_formula_units_Z 2
_cell_length_a 11.5800(9)
_cell_length_b 8.4221(6)
_cell_length_c 11.6393(9)
_cell_measurement_reflns_used 2693
_cell_measurement_temperature 293(2)
_cell_measurement_theta_max 28.30
_cell_measurement_theta_min 2.10
_cell_volume 1042.16(14)
_computing_cell_refinement 'SAINT (Bruker, 1999)'
_computing_data_collection 'SMART (Bruker, 1997)'
_computing_data_reduction 'SAINT (Bruker, 1999)'
_computing_molecular_graphics 'SHELXTL-Plus (Sheldrick, 2008)'
_computing_publication_material 'publCIF (Westrip, 2010)'
_computing_structure_refinement 'SHELXL97 (Sheldrick, 2008)'
_computing_structure_solution 'SHELXS97 (Sheldrick, 2008)'
_diffrn_ambient_temperature 293(2)
_diffrn_measured_fraction_theta_full 0.999
_diffrn_measured_fraction_theta_max 0.941
_diffrn_measurement_device_type 'Bruker APEX'
_diffrn_measurement_method '\f and \w'
_diffrn_radiation_monochromator graphite
_diffrn_radiation_source 'fine-focus sealed tube'
_diffrn_radiation_type MoK\a
_diffrn_radiation_wavelength 0.71073
_diffrn_reflns_av_R_equivalents 0.0310
_diffrn_reflns_av_sigmaI/netI 0.0510
_diffrn_reflns_limit_h_max 15
_diffrn_reflns_limit_h_min -10
_diffrn_reflns_limit_k_max 8
_diffrn_reflns_limit_k_min -11
_diffrn_reflns_limit_l_max 14
_diffrn_reflns_limit_l_min -15
_diffrn_reflns_number 6155
_diffrn_reflns_theta_full 25.00
_diffrn_reflns_theta_max 28.30
_diffrn_reflns_theta_min 2.10
_diffrn_standards_decay_% 0
_diffrn_standards_interval_count 0
_diffrn_standards_interval_time 0
_diffrn_standards_number 0
_exptl_absorpt_coefficient_mu 1.098
_exptl_absorpt_correction_T_max 0.57
_exptl_absorpt_correction_T_min 0.39
_exptl_absorpt_correction_type multi-scan
_exptl_absorpt_process_details '(SADABS; Sheldrick, 1996)'
_exptl_crystal_colour colorless
_exptl_crystal_density_diffrn 1.749
_exptl_crystal_density_method 'not measured'
_exptl_crystal_description block
_exptl_crystal_F_000 552
_exptl_crystal_size_max 0.18
_exptl_crystal_size_mid 0.16
_exptl_crystal_size_min 0.11
_refine_diff_density_max 0.378
_refine_diff_density_min -0.386
_refine_ls_abs_structure_details 'Flack (1983), <b>???? Friedel pairs</b>'
_refine_ls_abs_structure_Flack -0.013(19)
_refine_ls_extinction_method none
_refine_ls_goodness_of_fit_ref 1.015
_refine_ls_hydrogen_treatment mixed
_refine_ls_matrix_type full
_refine_ls_number_parameters 307
_refine_ls_number_reflns 3693
_refine_ls_number_restraints 6
_refine_ls_restrained_S_all 1.014
_refine_ls_R_factor_all 0.0336
_refine_ls_R_factor_gt 0.0279
_refine_ls_shift/su_max 0.001
_refine_ls_shift/su_mean 0.000
_refine_ls_structure_factor_coef Fsqd
_refine_ls_weighting_details 'calc w=1/[\s^2^(Fo^2^)+(0.0136P)^2^+0.0000P] where P=(Fo^2^+2Fc^2^)/3'
_refine_ls_weighting_scheme calc
_refine_ls_wR_factor_gt 0.0516
_refine_ls_wR_factor_ref 0.0535
_reflns_number_gt 3404
_reflns_number_total 3693
_reflns_threshold_expression I>2\s(I)
_cod_data_source_file sq3290.cif
_cod_data_source_block I
_cod_original_sg_symbol_H-M 'P n'
_cod_database_code 2018157
_cod_database_fobs_code 2018157

loop_
_symmetry_equiv_pos_as_xyz
'x, y, z'
'x+1/2, -y, z+1/2'

loop_
_atom_site_type_symbol
_atom_site_label
_atom_site_fract_x
_atom_site_fract_y
_atom_site_fract_z
_atom_site_U_iso_or_equiv
_atom_site_adp_type
_atom_site_calc_flag
_atom_site_refinement_flags
_atom_site_occupancy
_atom_site_symmetry_multiplicity
_atom_site_disorder_assembly
_atom_site_disorder_group
Cd Cd1 0.74827(2) 0.59903(3) 0.92168(2) 0.02739(7) Uani d . 1 1 . .
C C1 0.8351(4) 0.2245(5) 1.0146(4) 0.0371(9) Uani d . 1 1 . .
H H1 0.9061 0.2274 0.9960 0.044 Uiso calc R 1 1 . .
C C2 0.8004(5) 0.0995(5) 1.0672(5) 0.0371(11) Uani d . 1 1 . .
H H2 0.8416 0.0026 1.0906 0.045 Uiso calc R 1 1 . .
C C3 0.6645(4) 0.2929(4) 1.0332(4) 0.0340(9) Uani d . 1 1 . .
H H3 0.5949 0.3505 1.0302 0.041 Uiso calc R 1 1 . .
C C4 0.6212(4) 0.0550(4) 1.1358(4) 0.0359(9) Uani d . 1 1 . .
H H4A 0.6308 -0.0572 1.1230 0.043 Uiso calc R 1 1 . .
H H4B 0.5327 0.0809 1.0932 0.043 Uiso calc R 1 1 . .
C C5 0.6608(4) 0.0849(4) 1.2738(4) 0.0346(9) Uani d . 1 1 . .
C C6 0.7597(5) 0.1817(6) 1.3458(5) 0.0395(12) Uani d . 1 1 . .
H H6 0.8080 0.2308 1.3085 0.047 Uiso calc R 1 1 . .
C C7 0.5911(4) 0.0142(5) 1.3327(4) 0.0417(10) Uani d . 1 1 . .
H H7 0.5248 -0.0524 1.2868 0.050 Uiso calc R 1 1 . .
C C8 0.6178(5) 0.0400(5) 1.4583(4) 0.0451(11) Uani d . 1 1 . .
H H8 0.5701 -0.0102 1.4957 0.054 Uiso calc R 1 1 . .
C C9 0.7152(5) 0.1403(5) 1.5283(4) 0.0348(11) Uani d . 1 1 . .
C C10 0.7887(5) 0.2071(5) 1.4711(4) 0.0425(11) Uani d . 1 1 . .
H H10 0.8577 0.2694 1.5177 0.051 Uiso calc R 1 1 . .
C C11 0.7392(5) 0.1826(5) 1.6620(4) 0.0429(11) Uani d . 1 1 . .
H H11A 0.8283 0.2030 1.7074 0.052 Uiso calc R 1 1 . .
H H11B 0.6943 0.2797 1.6624 0.052 Uiso calc R 1 1 . .
C C12 0.5960(4) 0.0628(5) 1.7552(4) 0.0405(10) Uani d . 1 1 . .
H H12 0.5370 0.1439 1.7365 0.049 Uiso calc R 1 1 . .
C C13 0.5961(4) -0.0752(4) 1.8158(4) 0.0373(9) Uani d . 1 1 . .
H H13 0.5365 -0.1041 1.8469 0.045 Uiso calc R 1 1 . .
C C14 0.7585(4) -0.0810(4) 1.7695(4) 0.0363(9) Uani d . 1 1 . .
H H14 0.8317 -0.1135 1.7614 0.044 Uiso calc R 1 1 . .
C C15 0.4697(4) 0.4802(4) 1.3868(3) 0.0273(8) Uani d . 1 1 . .
C C16 0.5843(4) 0.5526(4) 1.3806(3) 0.0264(8) Uani d . 1 1 . .
C C17 0.5929(4) 0.5792(4) 1.2659(3) 0.0269(8) Uani d . 1 1 . .
H H17 0.5256 0.5546 1.1916 0.032 Uiso calc R 1 1 . .
C C18 0.7039(4) 0.6434(4) 1.2634(4) 0.0274(8) Uani d . 1 1 . .
C C19 0.7169(4) 0.6621(4) 1.1412(4) 0.0300(9) Uani d . 1 1 . .
C C20 0.8022(4) 0.6847(5) 1.3746(4) 0.0282(8) Uani d . 1 1 . .
H H20 0.8751 0.7290 1.3730 0.034 Uiso calc R 1 1 . .
C C21 0.7921(4) 0.6600(4) 1.4888(3) 0.0293(8) Uani d . 1 1 . .
C C22 0.6843(4) 0.5937(4) 1.4904(4) 0.0279(9) Uani d . 1 1 . .
H H22 0.6783 0.5761 1.5667 0.033 Uiso calc R 1 1 . .
N N1 0.7499(3) 0.3462(4) 0.9927(3) 0.0334(8) Uani d . 1 1 . .
N N2 0.6920(3) 0.1456(3) 1.0788(3) 0.0317(8) Uani d . 1 1 . .
N N3 0.7004(4) 0.0586(4) 1.7272(3) 0.0348(9) Uani d . 1 1 . .
N N4 0.6982(3) -0.1657(4) 1.8238(3) 0.0334(8) Uani d . 1 1 . .
O O1 0.8266(3) 0.6877(3) 1.1446(2) 0.0371(7) Uani d . 1 1 . .
O O2 0.6211(3) 0.6472(4) 1.0407(3) 0.0361(7) Uani d . 1 1 . .
O O3 0.4686(3) 0.4481(3) 1.4917(2) 0.0396(7) Uani d . 1 1 . .
O O4 0.3735(3) 0.4533(4) 1.2877(3) 0.0380(7) Uani d . 1 1 . .
O O5 0.8918(3) 0.7014(4) 1.5949(3) 0.0421(7) Uani d D 1 1 . .
H H5 0.896(5) 0.670(6) 1.662(2) 0.063 Uiso d D 1 1 . .
O O1W 0.5537(3) 0.5093(4) 0.7498(3) 0.0542(9) Uani d D 1 1 . .
H HW11 0.486(3) 0.483(7) 0.756(4) 0.081 Uiso d D 1 1 . .
H HW12 0.537(4) 0.511(7) 0.6721(14) 0.081 Uiso d D 1 1 . .

loop_
_atom_site_aniso_label
_atom_site_aniso_U_11
_atom_site_aniso_U_22
_atom_site_aniso_U_33
_atom_site_aniso_U_12
_atom_site_aniso_U_13
_atom_site_aniso_U_23
Cd1 0.03035(12) 0.03188(12) 0.02375(11) 0.00339(19) 0.01479(9) 0.00450(17)
C1 0.030(2) 0.038(2) 0.041(2) 0.0026(19) 0.011(2) -0.0045(18)
C2 0.036(3) 0.034(3) 0.035(3) 0.011(2) 0.007(2) -0.0015(19)
C3 0.038(2) 0.026(2) 0.040(2) 0.0083(18) 0.017(2) 0.0066(16)
C4 0.045(3) 0.0257(19) 0.038(2) -0.0018(18) 0.018(2) 0.0030(16)
C5 0.039(2) 0.027(2) 0.039(2) 0.0086(18) 0.016(2) 0.0055(17)
C6 0.043(3) 0.043(3) 0.037(3) -0.006(3) 0.021(2) 0.008(2)
C7 0.044(3) 0.040(2) 0.042(2) -0.009(2) 0.018(2) -0.0049(19)
C8 0.054(3) 0.042(2) 0.047(3) -0.011(2) 0.029(3) 0.000(2)
C9 0.041(3) 0.030(2) 0.032(2) 0.0031(19) 0.013(2) 0.0083(17)
C10 0.047(3) 0.038(2) 0.046(3) -0.008(2) 0.022(2) 0.0024(18)
C11 0.063(3) 0.029(2) 0.037(2) -0.004(2) 0.020(2) 0.0042(18)
C12 0.034(3) 0.041(2) 0.041(2) 0.007(2) 0.010(2) 0.0008(18)
C13 0.030(2) 0.039(2) 0.044(2) 0.0001(18) 0.016(2) 0.0018(18)
C14 0.045(3) 0.033(2) 0.035(2) 0.0033(19) 0.021(2) -0.0006(17)
C15 0.027(2) 0.031(2) 0.029(2) 0.0020(16) 0.0158(18) -0.0016(15)
C16 0.027(2) 0.0323(19) 0.0235(19) 0.0039(15) 0.0146(17) 0.0002(14)
C17 0.0237(19) 0.035(2) 0.0221(18) 0.0014(16) 0.0089(16) 0.0007(15)
C18 0.035(2) 0.0288(19) 0.025(2) 0.0035(16) 0.0184(18) 0.0014(14)
C19 0.050(3) 0.0209(18) 0.029(2) 0.0050(18) 0.026(2) 0.0039(15)
C20 0.026(2) 0.032(2) 0.031(2) 0.0019(18) 0.0155(18) 0.0073(17)
C21 0.026(2) 0.033(2) 0.025(2) 0.0042(17) 0.0064(18) 0.0023(15)
C22 0.029(2) 0.034(2) 0.0222(19) 0.0005(18) 0.0125(17) 0.0026(16)
N1 0.037(2) 0.0320(17) 0.0317(18) 0.0050(15) 0.0140(16) 0.0031(13)
N2 0.040(2) 0.0265(17) 0.0313(19) 0.0057(15) 0.0169(17) 0.0032(13)
N3 0.048(3) 0.0309(18) 0.027(2) 0.0075(18) 0.017(2) 0.0054(15)
N4 0.039(2) 0.0335(17) 0.0289(18) 0.0012(15) 0.0146(16) 0.0032(13)
O1 0.0397(17) 0.0464(17) 0.0346(16) -0.0003(14) 0.0248(15) 0.0021(12)
O2 0.045(2) 0.0384(16) 0.0290(17) 0.0068(16) 0.0191(16) 0.0056(13)
O3 0.0350(17) 0.0622(19) 0.0284(15) -0.0083(14) 0.0199(14) 0.0006(13)
O4 0.0266(17) 0.0599(19) 0.0260(16) -0.0037(17) 0.0090(14) -0.0046(15)
O5 0.0351(17) 0.061(2) 0.0257(15) -0.0080(15) 0.0070(14) 0.0037(14)
O1W 0.047(2) 0.075(2) 0.0317(16) -0.0192(18) 0.0054(15) 0.0046(16)

loop_
_atom_type_symbol
_atom_type_description
_atom_type_scat_dispersion_real
_atom_type_scat_dispersion_imag
_atom_type_scat_source
C C 0.0033 0.0016 'International Tables Vol C Tables 4.2.6.8 and 6.1.1.4'
H H 0.0000 0.0000 'International Tables Vol C Tables 4.2.6.8 and 6.1.1.4'
N N 0.0061 0.0033 'International Tables Vol C Tables 4.2.6.8 and 6.1.1.4'
O O 0.0106 0.0060 'International Tables Vol C Tables 4.2.6.8 and 6.1.1.4'
Cd Cd -0.8075 1.2024 'International Tables Vol C Tables 4.2.6.8 and 6.1.1.4'

loop_
_geom_angle_atom_site_label_1
_geom_angle_atom_site_label_2
_geom_angle_atom_site_label_3
_geom_angle_site_symmetry_1
_geom_angle_site_symmetry_3
_geom_angle
_geom_angle_publ_flag
N4 Cd1 N1 1_564 . 166.24(13) y
N4 Cd1 O3 1_564 2_564 110.30(11) y
N1 Cd1 O3 . 2_564 82.34(11) y
N4 Cd1 O2 1_564 . 92.80(11) y
N1 Cd1 O2 . . 82.46(11) y
O3 Cd1 O2 2_564 . 130.03(10) y
N4 Cd1 O1W 1_564 . 83.67(12) y
N1 Cd1 O1W . . 83.19(12) y
O3 Cd1 O1W 2_564 . 137.45(11) y
O2 Cd1 O1W . . 87.01(12) y
N4 Cd1 O1 1_564 . 100.22(10) y
N1 Cd1 O1 . . 87.43(11) y
O3 Cd1 O1 2_564 . 78.21(9) y
O2 Cd1 O1 . . 53.80(10) y
O1W Cd1 O1 . . 140.62(11) y
N4 Cd1 O4 1_564 2_564 86.42(11) y
N1 Cd1 O4 . 2_564 97.77(11) y
O3 Cd1 O4 2_564 2_564 52.44(9) y
O2 Cd1 O4 . 2_564 177.49(12) y
O1W Cd1 O4 . 2_564 90.53(11) y
O1 Cd1 O4 . 2_564 128.69(9) y
C2 C1 N1 . . 110.0(4) ?
C2 C1 H1 . . 125.0 ?
N1 C1 H1 . . 125.0 ?
C1 C2 N2 . . 105.8(4) ?
C1 C2 H2 . . 127.1 ?
N2 C2 H2 . . 127.1 ?
N1 C3 N2 . . 111.2(3) ?
N1 C3 H3 . . 124.4 ?
N2 C3 H3 . . 124.4 ?
N2 C4 C5 . . 114.1(3) ?
N2 C4 H4A . . 108.7 ?
C5 C4 H4A . . 108.7 ?
N2 C4 H4B . . 108.7 ?
C5 C4 H4B . . 108.7 ?
H4A C4 H4B . . 107.6 ?
C7 C5 C6 . . 117.3(4) ?
C7 C5 C4 . . 117.7(4) ?
C6 C5 C4 . . 125.0(4) ?
C10 C6 C5 . . 121.9(5) ?
C10 C6 H6 . . 119.1 ?
C5 C6 H6 . . 119.1 ?
C5 C7 C8 . . 121.7(4) ?
C5 C7 H7 . . 119.2 ?
C8 C7 H7 . . 119.2 ?
C7 C8 C9 . . 120.3(4) ?
C7 C8 H8 . . 119.9 ?
C9 C8 H8 . . 119.9 ?
C8 C9 C10 . . 118.4(4) ?
C8 C9 C11 . . 121.5(4) ?
C10 C9 C11 . . 120.0(5) ?
C6 C10 C9 . . 120.4(5) ?
C6 C10 H10 . . 119.8 ?
C9 C10 H10 . . 119.8 ?
N3 C11 C9 . . 113.4(4) ?
N3 C11 H11A . . 108.9 ?
C9 C11 H11A . . 108.9 ?
N3 C11 H11B . . 108.9 ?
C9 C11 H11B . . 108.9 ?
H11A C11 H11B . . 107.7 ?
C13 C12 N3 . . 106.4(4) ?
C13 C12 H12 . . 126.8 ?
N3 C12 H12 . . 126.8 ?
C12 C13 N4 . . 109.4(4) ?
C12 C13 H13 . . 125.3 ?
N4 C13 H13 . . 125.3 ?
N4 C14 N3 . . 111.3(4) ?
N4 C14 H14 . . 124.4 ?
N3 C14 H14 . . 124.4 ?
O3 C15 O4 . . 120.2(4) ?
O3 C15 C16 . . 119.2(4) ?
O4 C15 C16 . . 120.6(3) ?
C22 C16 C17 . . 119.4(3) ?
C22 C16 C15 . . 119.5(3) ?
C17 C16 C15 . . 121.0(3) ?
C16 C17 C18 . . 119.7(4) ?
C16 C17 H17 . . 120.2 ?
C18 C17 H17 . . 120.2 ?
C20 C18 C17 . . 119.7(3) ?
C20 C18 C19 . . 120.4(4) ?
C17 C18 C19 . . 119.9(4) ?
O2 C19 O1 . . 123.1(3) ?
O2 C19 C18 . . 119.3(4) ?
O1 C19 C18 . . 117.7(4) ?
C18 C20 C21 . . 120.3(4) ?
C18 C20 H20 . . 119.8 ?
C21 C20 H20 . . 119.8 ?
O5 C21 C22 . . 122.7(3) ?
O5 C21 C20 . . 117.8(4) ?
C22 C21 C20 . . 119.5(4) ?
C21 C22 C16 . . 121.3(3) ?
C21 C22 H22 . . 119.3 ?
C16 C22 H22 . . 119.3 ?
C3 N1 C1 . . 105.2(3) ?
C3 N1 Cd1 . . 122.9(3) ?
C1 N1 Cd1 . . 131.7(3) ?
C3 N2 C2 . . 107.8(3) ?
C3 N2 C4 . . 125.3(3) ?
C2 N2 C4 . . 126.8(3) ?
C14 N3 C12 . . 107.2(3) ?
C14 N3 C11 . . 126.9(4) ?
C12 N3 C11 . . 125.9(4) ?
C14 N4 C13 . . 105.7(3) ?
C14 N4 Cd1 . 1_546 129.8(3) ?
C13 N4 Cd1 . 1_546 124.4(3) ?
C19 O1 Cd1 . . 88.3(2) ?
C19 O2 Cd1 . . 92.1(2) ?
C15 O3 Cd1 . 2_465 97.2(2) ?
C15 O4 Cd1 . 2_465 89.0(2) ?
C21 O5 H5 . . 120(4) ?
Cd1 O1W HW11 . . 126(3) ?
Cd1 O1W HW12 . . 128(3) ?
HW11 O1W HW12 . . 106(4) ?

loop_
_geom_bond_atom_site_label_1
_geom_bond_atom_site_label_2
_geom_bond_site_symmetry_2
_geom_bond_distance
_geom_bond_publ_flag
Cd1 N4 1_564 2.244(3) y
Cd1 N1 . 2.282(3) y
Cd1 O3 2_564 2.384(3) y
Cd1 O2 . 2.423(3) y
Cd1 O1W . 2.465(3) y
Cd1 O1 . 2.499(3) y
Cd1 O4 2_564 2.554(3) y
C1 C2 . 1.357(6) ?
C1 N1 . 1.375(5) ?
C1 H1 . 0.9300 ?
C2 N2 . 1.371(6) ?
C2 H2 . 0.9300 ?
C3 N1 . 1.331(5) ?
C3 N2 . 1.337(4) ?
C3 H3 . 0.9300 ?
C4 N2 . 1.457(5) ?
C4 C5 . 1.507(6) ?
C4 H4A . 0.9700 ?
C4 H4B . 0.9700 ?
C5 C7 . 1.383(6) ?
C5 C6 . 1.385(7) ?
C6 C10 . 1.377(7) ?
C6 H6 . 0.9300 ?
C7 C8 . 1.386(6) ?
C7 H7 . 0.9300 ?
C8 C9 . 1.386(7) ?
C8 H8 . 0.9300 ?
C9 C10 . 1.390(6) ?
C9 C11 . 1.512(6) ?
C10 H10 . 0.9300 ?
C11 N3 . 1.463(5) ?
C11 H11A . 0.9700 ?
C11 H11B . 0.9700 ?
C12 C13 . 1.359(5) ?
C12 N3 . 1.370(6) ?
C12 H12 . 0.9300 ?
C13 N4 . 1.378(5) ?
C13 H13 . 0.9300 ?
C14 N4 . 1.322(5) ?
C14 N3 . 1.347(5) ?
C14 H14 . 0.9300 ?
C15 O3 . 1.256(4) ?
C15 O4 . 1.267(5) ?
C15 C16 . 1.488(5) ?
C16 C22 . 1.386(5) ?
C16 C17 . 1.396(5) ?
C17 C18 . 1.405(5) ?
C17 H17 . 0.9300 ?
C18 C20 . 1.387(6) ?
C18 C19 . 1.496(5) ?
C19 O2 . 1.260(5) ?
C19 O1 . 1.274(5) ?
C20 C21 . 1.395(5) ?
C20 H20 . 0.9300 ?
C21 O5 . 1.359(5) ?
C21 C22 . 1.375(5) ?
C22 H22 . 0.9300 ?
N4 Cd1 1_546 2.244(3) ?
O3 Cd1 2_465 2.384(3) ?
O4 Cd1 2_465 2.554(3) ?
O5 H5 . 0.814(10) ?
O1W HW11 . 0.846(10) ?
O1W HW12 . 0.847(10) ?

loop_
_geom_hbond_atom_site_label_D
_geom_hbond_atom_site_label_H
_geom_hbond_atom_site_label_A
_geom_hbond_site_symmetry_A
_geom_hbond_distance_DH
_geom_hbond_distance_HA
_geom_hbond_distance_DA
_geom_hbond_angle_DHA
O5 H5 O4 2_565 0.814(10) 1.888(19) 2.675(4) 162(5)
O1W HW12 O3 1_554 0.847(10) 2.00(2) 2.813(4) 161(5)
O1W HW11 O1 2_464 0.846(10) 2.29(4) 2.935(4) 133(4)
